data_4067413
loop_
_publ_author_name
'Greger, Ingo'
'Kehr, Gerald'
'Fr\"ohlich, Roland'
'Erker, Gerhard'

_publ_section_title
;
 Functional Group Chemistry at the Group 4 Bent Metallocene Framework:
 [2+2] Cycloaddition of the Parent Bis(vinyl-Cp/vinyl-Ind)ZrCl2Systems
;
_journal_issue 4
_journal_name_full Organometallics
_journal_page_first 860
_journal_paper_doi 10.1021/om900939v
_journal_volume 29
_journal_year 2010
_chemical_formula_sum 'C14 H14 Cl2 Zr'
_chemical_formula_weight 344.37
_chemical_name_systematic
; 
 ? 
;
_space_group_IT_number 15
_symmetry_cell_setting monoclinic
_symmetry_space_group_name_Hall '-C 2yc'
_symmetry_space_group_name_H-M 'C 1 2/c 1'
_atom_sites_solution_hydrogens geom
_atom_sites_solution_primary direct
_atom_sites_solution_secondary difmap
_audit_creation_method SHELXL-97
_cell_angle_alpha 90.00
_cell_angle_beta 102.030(1)
_cell_angle_gamma 90.00
_cell_formula_units_Z 4
_cell_length_a 14.5760(4)
_cell_length_b 6.6746(2)
_cell_length_c 14.2549(4)
_cell_measurement_reflns_used 1132
_cell_measurement_temperature 223(2)
_cell_measurement_theta_max 27.88
_cell_measurement_theta_min 0.41
_cell_volume 1356.39(7)
_computing_cell_refinement 'Collect (Nonius B.V., 1998)'
_computing_data_collection 'Collect (Nonius B.V., 1998)'
_computing_data_reduction 'Denzo-SMN (Otwinowski & Minor, 1997)'
_computing_molecular_graphics 'XP (BrukerAXS, 2000)'
_computing_publication_material 'SHELXL-97 (Sheldrick, 1997)'
_computing_structure_refinement 'SHELXL-97 (Sheldrick, 1997)'
_computing_structure_solution 'SHELXS-97 (Sheldrick, 1990)'
_diffrn_ambient_temperature 223(2)
_diffrn_measured_fraction_theta_full 0.972
_diffrn_measured_fraction_theta_max 0.972
_diffrn_measurement_device_type 'Nonius KappaCCD'
_diffrn_measurement_method '\w and \f scans'
_diffrn_radiation_monochromator graphite
_diffrn_radiation_source 'rotating anode Nonius FR591'
_diffrn_radiation_type MoK\a
_diffrn_radiation_wavelength 0.71073
_diffrn_reflns_av_R_equivalents 0.035
_diffrn_reflns_av_sigmaI/netI 0.0270
_diffrn_reflns_limit_h_max 19
_diffrn_reflns_limit_h_min -13
_diffrn_reflns_limit_k_max 8
_diffrn_reflns_limit_k_min -7
_diffrn_reflns_limit_l_max 18
_diffrn_reflns_limit_l_min -18
_diffrn_reflns_number 4502
_diffrn_reflns_theta_full 28.32
_diffrn_reflns_theta_max 28.32
_diffrn_reflns_theta_min 3.37
_exptl_absorpt_coefficient_mu 1.178
_exptl_absorpt_correction_T_max 0.8913
_exptl_absorpt_correction_T_min 0.7188
_exptl_absorpt_correction_type multi-scan
_exptl_absorpt_process_details 'Denzo (Otwinowski, Borek, Majewski & Minor, 2003)'
_exptl_crystal_colour 'light yellow'
_exptl_crystal_density_diffrn 1.686
_exptl_crystal_density_method 'not measured'
_exptl_crystal_description block
_exptl_crystal_F_000 688
_exptl_crystal_size_max 0.30
_exptl_crystal_size_mid 0.15
_exptl_crystal_size_min 0.10
_refine_diff_density_max 0.395
_refine_diff_density_min -0.654
_refine_diff_density_rms 0.069
_refine_ls_extinction_method none
_refine_ls_goodness_of_fit_ref 1.041
_refine_ls_hydrogen_treatment constr
_refine_ls_matrix_type full
_refine_ls_number_parameters 78
_refine_ls_number_reflns 1650
_refine_ls_number_restraints 0
_refine_ls_restrained_S_all 1.041
_refine_ls_R_factor_all 0.0268
_refine_ls_R_factor_gt 0.0255
_refine_ls_shift/su_max 0.001
_refine_ls_shift/su_mean 0.000
_refine_ls_structure_factor_coef Fsqd
_refine_ls_weighting_details 'calc w=1/[\s^2^(Fo^2^)+(0.0335P)^2^+1.6039P] where P=(Fo^2^+2Fc^2^)/3'
_refine_ls_weighting_scheme calc
_refine_ls_wR_factor_gt 0.0633
_refine_ls_wR_factor_ref 0.0642
_reflns_number_gt 1581
_reflns_number_total 1650
_reflns_threshold_expression >2sigma(I)
_cod_data_source_file om900939v_si_003.cif
_cod_data_source_block erk4616
_cod_original_sg_symbol_H-M C2/c
_cod_database_code 4067413

loop_
_symmetry_equiv_pos_as_xyz
'x, y, z'
'-x, y, -z+1/2'
'x+1/2, y+1/2, z'
'-x+1/2, y+1/2, -z+1/2'
'-x, -y, -z'
'x, -y, z-1/2'
'-x+1/2, -y+1/2, -z'
'x+1/2, -y+1/2, z-1/2'

loop_
_atom_site_label
_atom_site_type_symbol
_atom_site_fract_x
_atom_site_fract_y
_atom_site_fract_z
_atom_site_U_iso_or_equiv
_atom_site_adp_type
_atom_site_occupancy
_atom_site_symmetry_multiplicity
_atom_site_calc_flag
_atom_site_refinement_flags
Zr Zr 0.5000 0.21983(3) 0.2500 0.02107(9) Uani 1 2 d S
Cl Cl 0.59076(3) -0.02139(7) 0.17697(3) 0.03433(13) Uani 1 1 d .
C1 C 0.36156(14) 0.2019(3) 0.10677(14) 0.0305(4) Uani 1 1 d .
C2 C 0.33924(14) 0.3460(3) 0.17220(14) 0.0344(4) Uani 1 1 d .
H2 H 0.2908 0.3351 0.2063 0.041 Uiso 1 1 calc R
C3 C 0.40157(16) 0.5065(3) 0.17706(15) 0.0401(5) Uani 1 1 d .
H3 H 0.4016 0.6229 0.2142 0.048 Uiso 1 1 calc R
C4 C 0.46432(16) 0.4644(3) 0.11684(15) 0.0401(5) Uani 1 1 d .
H4 H 0.5143 0.5458 0.1076 0.048 Uiso 1 1 calc R
C5 C 0.43864(16) 0.2781(3) 0.07292(14) 0.0344(4) Uani 1 1 d .
H5 H 0.4682 0.2149 0.0282 0.041 Uiso 1 1 calc R
C6 C 0.31405(17) 0.0128(4) 0.07781(16) 0.0436(5) Uani 1 1 d .
H6 H 0.3435 -0.0773 0.0429 0.052 Uiso 1 1 calc R
C7 C 0.23325(19) -0.0415(5) 0.09675(19) 0.0579(7) Uani 1 1 d .
H7A H 0.2016 0.0445 0.1315 0.069 Uiso 1 1 calc R
H7B H 0.2071 -0.1663 0.0755 0.069 Uiso 1 1 calc R

loop_
_atom_site_aniso_label
_atom_site_aniso_U_11
_atom_site_aniso_U_22
_atom_site_aniso_U_33
_atom_site_aniso_U_23
_atom_site_aniso_U_13
_atom_site_aniso_U_12
Zr 0.02522(14) 0.01876(14) 0.01958(13) 0.000 0.00545(9) 0.000
Cl 0.0381(3) 0.0329(3) 0.0331(2) -0.00475(17) 0.00992(19) 0.00870(18)
C1 0.0331(9) 0.0315(10) 0.0242(9) 0.0003(7) -0.0002(7) 0.0025(7)
C2 0.0329(9) 0.0371(10) 0.0320(9) 0.0011(8) 0.0043(7) 0.0117(8)
C3 0.0510(12) 0.0267(10) 0.0370(10) 0.0012(8) -0.0035(9) 0.0119(9)
C4 0.0466(11) 0.0363(11) 0.0349(10) 0.0149(8) 0.0027(9) -0.0024(9)
C5 0.0412(11) 0.0402(11) 0.0213(8) 0.0064(7) 0.0054(8) 0.0063(8)
C6 0.0487(12) 0.0411(12) 0.0352(11) -0.0067(9) -0.0042(9) -0.0045(10)
C7 0.0580(15) 0.0624(17) 0.0464(13) 0.0009(12) -0.0051(11) -0.0235(13)

loop_
_atom_type_symbol
_atom_type_description
_atom_type_scat_dispersion_real
_atom_type_scat_dispersion_imag
_atom_type_scat_source
C C 0.0033 0.0016 'International Tables Vol C Tables 4.2.6.8 and 6.1.1.4'
H H 0.0000 0.0000 'International Tables Vol C Tables 4.2.6.8 and 6.1.1.4'
Cl Cl 0.1484 0.1585 'International Tables Vol C Tables 4.2.6.8 and 6.1.1.4'
Zr Zr -2.9673 0.5597 'International Tables Vol C Tables 4.2.6.8 and 6.1.1.4'

loop_
_geom_angle_atom_site_label_1
_geom_angle_atom_site_label_2
_geom_angle_atom_site_label_3
_geom_angle
_geom_angle_site_symmetry_1
_geom_angle_site_symmetry_3
Cl Zr Cl 97.81(3) 2_655 .
Cl Zr C4 98.82(6) 2_655 2_655
Cl Zr C4 135.53(5) . 2_655
Cl Zr C4 135.53(5) 2_655 .
Cl Zr C4 98.82(6) . .
C4 Zr C4 97.48(11) 2_655 .
Cl Zr C3 130.09(5) 2_655 2_655
Cl Zr C3 111.59(6) . 2_655
C4 Zr C3 32.95(8) 2_655 2_655
C4 Zr C3 79.85(7) . 2_655
Cl Zr C3 111.59(6) 2_655 .
Cl Zr C3 130.09(5) . .
C4 Zr C3 79.85(7) 2_655 .
C4 Zr C3 32.95(8) . .
C3 Zr C3 79.33(10) 2_655 .
Cl Zr C2 124.60(5) 2_655 2_655
Cl Zr C2 82.63(5) . 2_655
C4 Zr C2 54.16(7) 2_655 2_655
C4 Zr C2 98.31(7) . 2_655
C3 Zr C2 32.40(7) 2_655 2_655
C3 Zr C2 109.24(8) . 2_655
Cl Zr C2 82.63(5) 2_655 .
Cl Zr C2 124.60(5) . .
C4 Zr C2 98.31(7) 2_655 .
C4 Zr C2 54.16(7) . .
C3 Zr C2 109.24(8) 2_655 .
C3 Zr C2 32.40(7) . .
C2 Zr C2 140.93(10) 2_655 .
Cl Zr C5 77.68(5) 2_655 2_655
Cl Zr C5 114.57(5) . 2_655
C4 Zr C5 32.66(7) 2_655 2_655
C4 Zr C5 129.70(7) . 2_655
C3 Zr C5 53.86(7) 2_655 2_655
C3 Zr C5 110.65(7) . 2_655
C2 Zr C5 53.53(7) 2_655 2_655
C2 Zr C5 119.44(7) . 2_655
Cl Zr C5 114.57(5) 2_655 .
Cl Zr C5 77.68(5) . .
C4 Zr C5 129.70(7) 2_655 .
C4 Zr C5 32.66(7) . .
C3 Zr C5 110.65(7) 2_655 .
C3 Zr C5 53.86(7) . .
C2 Zr C5 119.44(7) 2_655 .
C2 Zr C5 53.53(7) . .
C5 Zr C5 162.29(10) 2_655 .
Cl Zr C1 84.39(5) 2_655 .
Cl Zr C1 92.07(5) . .
C4 Zr C1 130.39(7) 2_655 .
C4 Zr C1 54.11(7) . .
C3 Zr C1 131.36(7) 2_655 .
C3 Zr C1 53.95(7) . .
C2 Zr C1 150.93(7) 2_655 .
C2 Zr C1 32.58(6) . .
C5 Zr C1 149.46(7) 2_655 .
C5 Zr C1 32.14(7) . .
Cl Zr C1 92.07(5) 2_655 2_655
Cl Zr C1 84.39(5) . 2_655
C4 Zr C1 54.11(7) 2_655 2_655
C4 Zr C1 130.39(7) . 2_655
C3 Zr C1 53.95(7) 2_655 2_655
C3 Zr C1 131.36(7) . 2_655
C2 Zr C1 32.58(6) 2_655 2_655
C2 Zr C1 150.93(7) . 2_655
C5 Zr C1 32.14(7) 2_655 2_655
C5 Zr C1 149.46(7) . 2_655
C1 Zr C1 174.62(9) . 2_655
C5 C1 C2 106.73(18) . .
C5 C1 C6 125.6(2) . .
C2 C1 C6 127.6(2) . .
C5 C1 Zr 72.73(11) . .
C2 C1 Zr 72.26(11) . .
C6 C1 Zr 121.07(13) . .
C3 C2 C1 108.40(19) . .
C3 C2 Zr 72.48(11) . .
C1 C2 Zr 75.16(11) . .
C2 C3 C4 108.37(19) . .
C2 C3 Zr 75.12(11) . .
C4 C3 Zr 73.10(12) . .
C5 C4 C3 107.6(2) . .
C5 C4 Zr 75.67(11) . .
C3 C4 Zr 73.94(11) . .
C1 C5 C4 108.92(19) . .
C1 C5 Zr 75.13(11) . .
C4 C5 Zr 71.67(11) . .
C7 C6 C1 125.1(2) . .

loop_
_geom_bond_atom_site_label_1
_geom_bond_atom_site_label_2
_geom_bond_distance
_geom_bond_site_symmetry_2
Zr Cl 2.4495(5) 2_655
Zr Cl 2.4495(5) .
Zr C4 2.4751(19) 2_655
Zr C4 2.4751(19) .
Zr C3 2.486(2) 2_655
Zr C3 2.486(2) .
Zr C2 2.5193(19) 2_655
Zr C2 2.5193(19) .
Zr C5 2.5263(19) 2_655
Zr C5 2.5263(19) .
Zr C1 2.5569(19) .
Zr C1 2.5569(19) 2_655
C1 C5 1.407(3) .
C1 C2 1.424(3) .
C1 C6 1.457(3) .
C2 C3 1.397(3) .
C3 C4 1.407(3) .
C4 C5 1.407(3) .
C6 C7 1.313(4) .

loop_
_geom_torsion_atom_site_label_1
_geom_torsion_atom_site_label_2
_geom_torsion_atom_site_label_3
_geom_torsion_atom_site_label_4
_geom_torsion
_geom_torsion_site_symmetry_1
Cl Zr C1 C5 -160.34(12) 2_655
Cl Zr C1 C5 -62.69(11) .
C4 Zr C1 C5 102.84(14) 2_655
C4 Zr C1 C5 36.70(12) .
C3 Zr C1 C5 58.80(15) 2_655
C3 Zr C1 C5 77.74(13) .
C2 Zr C1 C5 15.8(2) 2_655
C2 Zr C1 C5 114.58(18) .
C5 Zr C1 C5 145.69(19) 2_655
C1 Zr C1 C5 -111.38(11) 2_655
Cl Zr C1 C2 85.08(12) 2_655
Cl Zr C1 C2 -177.27(12) .
C4 Zr C1 C2 -11.74(17) 2_655
C4 Zr C1 C2 -77.87(14) .
C3 Zr C1 C2 -55.78(16) 2_655
C3 Zr C1 C2 -36.84(13) .
C2 Zr C1 C2 -98.8(2) 2_655
C5 Zr C1 C2 31.1(2) 2_655
C5 Zr C1 C2 -114.58(18) .
C1 Zr C1 C2 134.04(12) 2_655
Cl Zr C1 C6 -38.69(17) 2_655
Cl Zr C1 C6 58.96(17) .
C4 Zr C1 C6 -135.51(17) 2_655
C4 Zr C1 C6 158.4(2) .
C3 Zr C1 C6 -179.56(17) 2_655
C3 Zr C1 C6 -160.6(2) .
C2 Zr C1 C6 137.46(18) 2_655
C2 Zr C1 C6 -123.8(2) .
C5 Zr C1 C6 -92.7(2) 2_655
C5 Zr C1 C6 121.6(2) .
C1 Zr C1 C6 10.27(17) 2_655
C5 C1 C2 C3 0.3(2) .
C6 C1 C2 C3 -178.65(19) .
Zr C1 C2 C3 65.40(14) .
C5 C1 C2 Zr -65.07(13) .
C6 C1 C2 Zr 116.0(2) .
Cl Zr C2 C3 153.67(13) 2_655
Cl Zr C2 C3 -111.90(12) .
C4 Zr C2 C3 55.78(14) 2_655
C4 Zr C2 C3 -37.48(13) .
C3 Zr C2 C3 23.68(18) 2_655
C2 Zr C2 C3 15.15(11) 2_655
C5 Zr C2 C3 82.33(14) 2_655
C5 Zr C2 C3 -78.24(14) .
C1 Zr C2 C3 -115.22(19) .
C1 Zr C2 C3 72.75(19) 2_655
Cl Zr C2 C1 -91.12(12) 2_655
Cl Zr C2 C1 3.32(15) .
C4 Zr C2 C1 170.99(13) 2_655
C4 Zr C2 C1 77.73(13) .
C3 Zr C2 C1 138.90(12) 2_655
C3 Zr C2 C1 115.22(19) .
C2 Zr C2 C1 130.37(13) 2_655
C5 Zr C2 C1 -162.45(11) 2_655
C5 Zr C2 C1 36.98(12) .
C1 Zr C2 C1 -172.03(13) 2_655
C1 C2 C3 C4 -1.1(2) .
Zr C2 C3 C4 66.10(14) .
C1 C2 C3 Zr -67.17(14) .
Cl Zr C3 C2 -28.24(13) 2_655
Cl Zr C3 C2 93.38(13) .
C4 Zr C3 C2 -123.78(14) 2_655
C4 Zr C3 C2 114.93(18) .
C3 Zr C3 C2 -157.30(17) 2_655
C2 Zr C3 C2 -169.95(8) 2_655
C5 Zr C3 C2 -112.72(13) 2_655
C5 Zr C3 C2 77.11(14) .
C1 Zr C3 C2 37.05(12) .
C1 Zr C3 C2 -141.82(12) 2_655
Cl Zr C3 C4 -143.17(12) 2_655
Cl Zr C3 C4 -21.55(16) .
C4 Zr C3 C4 121.29(14) 2_655
C3 Zr C3 C4 87.77(15) 2_655
C2 Zr C3 C4 75.12(14) 2_655
C2 Zr C3 C4 -114.93(18) .
C5 Zr C3 C4 132.35(13) 2_655
C5 Zr C3 C4 -37.82(13) .
C1 Zr C3 C4 -77.88(14) .
C1 Zr C3 C4 103.25(14) 2_655
C2 C3 C4 C5 1.4(2) .
Zr C3 C4 C5 68.83(14) .
C2 C3 C4 Zr -67.43(14) .
Cl Zr C4 C5 -60.70(16) 2_655
Cl Zr C4 C5 50.05(13) .
C4 Zr C4 C5 -171.47(17) 2_655
C3 Zr C4 C5 160.57(15) 2_655
C3 Zr C4 C5 -113.42(19) .
C2 Zr C4 C5 133.82(14) 2_655
C2 Zr C4 C5 -76.59(14) .
C5 Zr C4 C5 -177.44(5) 2_655
C1 Zr C4 C5 -36.09(12) .
C1 Zr C4 C5 140.18(13) 2_655
Cl Zr C4 C3 52.72(16) 2_655
Cl Zr C4 C3 163.48(12) .
C4 Zr C4 C3 -58.04(12) 2_655
C3 Zr C4 C3 -86.00(16) 2_655
C2 Zr C4 C3 -112.75(14) 2_655
C2 Zr C4 C3 36.83(12) .
C5 Zr C4 C3 -64.02(16) 2_655
C5 Zr C4 C3 113.42(19) .
C1 Zr C4 C3 77.33(14) .
C1 Zr C4 C3 -106.40(14) 2_655
C2 C1 C5 C4 0.5(2) .
C6 C1 C5 C4 179.54(19) .
Zr C1 C5 C4 -64.21(14) .
C2 C1 C5 Zr 64.75(13) .
C6 C1 C5 Zr -116.2(2) .
C3 C4 C5 C1 -1.2(2) .
Zr C4 C5 C1 66.46(14) .
C3 C4 C5 Zr -67.65(14) .
Cl Zr C5 C1 21.60(13) 2_655
Cl Zr C5 C1 114.65(12) .
C4 Zr C5 C1 -105.17(13) 2_655
C4 Zr C5 C1 -116.20(19) .
C3 Zr C5 C1 -136.68(12) 2_655
C3 Zr C5 C1 -78.02(13) .
C2 Zr C5 C1 -171.25(11) 2_655
C2 Zr C5 C1 -37.51(12) .
C5 Zr C5 C1 -109.71(11) 2_655
C1 Zr C5 C1 170.11(16) 2_655
Cl Zr C5 C4 137.80(12) 2_655
Cl Zr C5 C4 -129.16(14) .
C4 Zr C5 C4 11.0(2) 2_655
C3 Zr C5 C4 -20.48(16) 2_655
C3 Zr C5 C4 38.17(13) .
C2 Zr C5 C4 -55.06(16) 2_655
C2 Zr C5 C4 78.69(15) .
C5 Zr C5 C4 6.48(13) 2_655
C1 Zr C5 C4 116.20(19) .
C1 Zr C5 C4 -73.69(19) 2_655
C5 C1 C6 C7 -167.8(2) .
C2 C1 C6 C7 11.0(4) .
Zr C1 C6 C7 101.9(3) .
